data_4500678
loop_
_publ_author_name
'Liu, Hai-Yan'
'Wu, Hua'
'Yang, Jin'
'Liu, Ying-Ying'
'Liu, Bo'
'Liu, Yun-Yu'
'Ma, Jian-Fang'

_publ_section_title
;
 pH-Dependent Assembly of 1D to 3D Octamolybdate Hybrid Materials Based on
 a New Flexible Bis-[(pyridyl)-benzimidazole] Ligand
;
_journal_issue 7
_journal_name_full 'Crystal Growth &amp; Design'
_journal_page_first 2920
_journal_paper_doi 10.1021/cg200095c
_journal_volume 11
_journal_year 2011
_chemical_formula_moiety 'C28 H36 Cu Mo8 N6 O31'
_chemical_formula_sum 'C28 H36 Cu Mo8 N6 O31'
_chemical_formula_weight 1783.69
_chemical_name_systematic
;
 ?
;
_space_group_IT_number 15
_symmetry_cell_setting monoclinic
_symmetry_space_group_name_Hall '-C 2yc'
_symmetry_space_group_name_H-M 'C 1 2/c 1'
_atom_sites_solution_hydrogens geom
_atom_sites_solution_primary direct
_atom_sites_solution_secondary difmap
_audit_creation_method SHELXL-97
_cell_angle_alpha 90.000(5)
_cell_angle_beta 108.416(5)
_cell_angle_gamma 90.000(5)
_cell_formula_units_Z 4
_cell_length_a 10.398(5)
_cell_length_b 35.826(5)
_cell_length_c 13.418(5)
_cell_measurement_reflns_used 5997
_cell_measurement_temperature 293(2)
_cell_measurement_theta_max 30.4
_cell_measurement_theta_min 4.1
_cell_volume 4742(3)
_computing_cell_refinement CrysAlis
_computing_data_collection 'CrysAlis (Oxford Diffraction, 2006)'
_computing_data_reduction CrysAlis
_computing_structure_refinement 'SHELXL-97 (Sheldrick, 2008)'
_computing_structure_solution 'SHELXS-97 (Sheldrick, 1997)'
_diffrn_ambient_temperature 293(2)
_diffrn_detector_area_resol_mean 10.0
_diffrn_measured_fraction_theta_full 0.994
_diffrn_measured_fraction_theta_max 0.839
_diffrn_measurement_device_type 'Oxford Diffraction Gemini R Ultra'
_diffrn_measurement_method '\w scan'
_diffrn_radiation_monochromator graphite
_diffrn_radiation_source 'fine-focus sealed tube'
_diffrn_radiation_type MoK\a
_diffrn_radiation_wavelength 0.71073
_diffrn_reflns_av_R_equivalents 0.0250
_diffrn_reflns_av_sigmaI/netI 0.0329
_diffrn_reflns_limit_h_max 12
_diffrn_reflns_limit_h_min -14
_diffrn_reflns_limit_k_max 41
_diffrn_reflns_limit_k_min -48
_diffrn_reflns_limit_l_max 18
_diffrn_reflns_limit_l_min -18
_diffrn_reflns_number 15695
_diffrn_reflns_theta_full 25.00
_diffrn_reflns_theta_max 30.36
_diffrn_reflns_theta_min 4.12
_exptl_absorpt_coefficient_mu 2.585
_exptl_absorpt_correction_T_max 0.78
_exptl_absorpt_correction_T_min 0.62
_exptl_absorpt_correction_type multi-scan
_exptl_absorpt_process_details
;
CrysAlis (Oxford Diffraction, 2006)
;
_exptl_crystal_colour blue
_exptl_crystal_density_diffrn 2.498
_exptl_crystal_density_method 'not measured'
_exptl_crystal_description block
_exptl_crystal_F_000 3436
_exptl_crystal_size_max 0.32
_exptl_crystal_size_mid 0.12
_exptl_crystal_size_min 0.10
_refine_diff_density_max 0.476
_refine_diff_density_min -0.745
_refine_diff_density_rms 0.110
_refine_ls_extinction_method none
_refine_ls_goodness_of_fit_ref 0.953
_refine_ls_hydrogen_treatment mixed
_refine_ls_matrix_type full
_refine_ls_number_parameters 360
_refine_ls_number_reflns 5997
_refine_ls_number_restraints 8
_refine_ls_restrained_S_all 0.952
_refine_ls_R_factor_all 0.0479
_refine_ls_R_factor_gt 0.0273
_refine_ls_shift/su_max 0.001
_refine_ls_shift/su_mean 0.000
_refine_ls_structure_factor_coef Fsqd
_refine_ls_weighting_details 'calc w=1/[\s^2^(Fo^2^)+(0.0343P)^2^+0.0000P] where P=(Fo^2^+2Fc^2^)/3'
_refine_ls_weighting_scheme calc
_refine_ls_wR_factor_gt 0.0614
_refine_ls_wR_factor_ref 0.0657
_reflns_number_gt 4142
_reflns_number_total 5997
_reflns_threshold_expression >2\s(I)
_cod_data_source_file cg200095c_si_002.cif
_cod_data_source_block 2
_cod_original_sg_symbol_Hall '-C 2yc '
_cod_original_sg_symbol_H-M 'C 2/c '
_cod_database_code 4500678

loop_
_symmetry_equiv_pos_as_xyz
'x, y, z'
'-x, y, -z+1/2'
'x+1/2, y+1/2, z'
'-x+1/2, y+1/2, -z+1/2'
'-x, -y, -z'
'x, -y, z-1/2'
'-x+1/2, -y+1/2, -z'
'x+1/2, -y+1/2, z-1/2'

loop_
_atom_site_label
_atom_site_type_symbol
_atom_site_fract_x
_atom_site_fract_y
_atom_site_fract_z
_atom_site_U_iso_or_equiv
_atom_site_adp_type
_atom_site_occupancy
_atom_site_symmetry_multiplicity
_atom_site_calc_flag
_atom_site_refinement_flags
Cu1 Cu 0.5000 0.0000 0.5000 0.02570(12) Uani 1 2 d S
Mo1 Mo 0.87555(2) 0.041620(7) 0.633349(19) 0.02261(7) Uani 1 1 d .
Mo2 Mo 0.87961(3) 0.108701(8) 0.46800(2) 0.03130(8) Uani 1 1 d .
Mo3 Mo 0.87100(2) 0.174826(8) 0.63402(2) 0.02680(7) Uani 1 1 d .
Mo4 Mo 0.85787(2) 0.108747(7) 0.795218(18) 0.01948(6) Uani 1 1 d .
C1 C 0.4499(3) 0.07797(9) 0.5508(3) 0.0352(8) Uani 1 1 d .
H1 H 0.5164 0.0723 0.6138 0.042 Uiso 1 1 calc R
C2 C 0.4034(3) 0.11489(9) 0.5336(3) 0.0361(8) Uani 1 1 d .
H2 H 0.4400 0.1333 0.5835 0.043 Uiso 1 1 calc R
C3 C 0.3035(3) 0.12346(8) 0.4425(2) 0.0264(6) Uani 1 1 d .
C4 C 0.2495(3) 0.09453(9) 0.3718(2) 0.0328(7) Uani 1 1 d .
H4 H 0.1777 0.0991 0.3110 0.039 Uiso 1 1 calc R
C5 C 0.3047(3) 0.05851(9) 0.3936(2) 0.0302(7) Uani 1 1 d .
H5 H 0.2703 0.0397 0.3446 0.036 Uiso 1 1 calc R
C6 C 0.2522(3) 0.16284(9) 0.4187(2) 0.0259(6) Uani 1 1 d .
C7 C 0.2372(3) 0.22413(9) 0.3767(2) 0.0247(6) Uani 1 1 d .
C8 C 0.1223(3) 0.21385(9) 0.3989(2) 0.0289(7) Uani 1 1 d .
C9 C 0.0237(3) 0.24037(10) 0.3984(3) 0.0366(8) Uani 1 1 d .
H9 H -0.0548 0.2338 0.4133 0.044 Uiso 1 1 calc R
C10 C 0.0476(3) 0.27751(10) 0.3746(2) 0.0370(8) Uani 1 1 d .
H10 H -0.0163 0.2957 0.3743 0.044 Uiso 1 1 calc R
C11 C 0.1629(3) 0.28754(10) 0.3516(2) 0.0341(8) Uani 1 1 d .
H11 H 0.1751 0.3123 0.3356 0.041 Uiso 1 1 calc R
C12 C 0.2604(3) 0.26155(9) 0.3522(2) 0.0298(7) Uani 1 1 d .
H12 H 0.3387 0.2682 0.3371 0.036 Uiso 1 1 calc R
C13 C 0.4472(3) 0.18962(9) 0.3729(2) 0.0284(7) Uani 1 1 d .
H13A H 0.4961 0.1677 0.4077 0.034 Uiso 1 1 calc R
H13B H 0.4998 0.2115 0.4036 0.034 Uiso 1 1 calc R
C14 C 0.4320(3) 0.18795(9) 0.2584(2) 0.0305(7) Uani 1 1 d .
H14A H 0.3799 0.2093 0.2230 0.037 Uiso 1 1 calc R
H14B H 0.3829 0.1655 0.2283 0.037 Uiso 1 1 calc R
N1 N 0.4030(2) 0.05004(7) 0.48021(19) 0.0265(6) Uani 1 1 d .
N2 N 0.1350(3) 0.17555(8) 0.4238(2) 0.0336(7) Uani 1 1 d .
N3 N 0.3169(2) 0.19124(7) 0.39012(18) 0.0232(5) Uani 1 1 d .
O1 O 0.7050(2) 0.03775(6) 0.59107(16) 0.0331(5) Uani 1 1 d .
O2 O 0.9282(2) -0.00413(6) 0.64342(18) 0.0362(5) Uani 1 1 d .
O3 O 0.9105(2) 0.05644(6) 0.51027(15) 0.0309(5) Uani 1 1 d .
O4 O 0.89705(18) 0.05476(5) 0.78131(15) 0.0213(4) Uani 1 1 d .
O5 O 0.90090(19) 0.10798(5) 0.65098(15) 0.0207(4) Uani 1 1 d .
O6 O 0.7097(2) 0.10846(7) 0.4196(2) 0.0473(7) Uani 1 1 d .
O7 O 0.9330(3) 0.11072(8) 0.36267(18) 0.0518(7) Uani 1 1 d .
O8 O 0.9128(2) 0.16091(6) 0.51210(16) 0.0325(5) Uani 1 1 d .
O9 O 0.9067(2) 0.22221(7) 0.64139(19) 0.0449(6) Uani 1 1 d .
O10 O 0.7024(2) 0.17180(7) 0.59166(18) 0.0418(6) Uani 1 1 d .
O11 O 0.89970(19) 0.16229(6) 0.78257(15) 0.0245(4) Uani 1 1 d .
O12 O 0.8954(2) 0.10910(6) 0.92974(15) 0.0285(5) Uani 1 1 d .
O13 O 0.6891(2) 0.10935(6) 0.74899(17) 0.0310(5) Uani 1 1 d .
O1W O 0.5320(3) 0.00666(8) 0.36741(18) 0.0381(6) Uani 1 1 d D
O2W O 0.5000 0.07487(11) 0.2500 0.0502(10) Uani 1 2 d SD
O3W O 0.7693(3) 0.00419(9) 0.3520(2) 0.0595(8) Uani 1 1 d D
H1B H 0.609(2) -0.0009(11) 0.368(4) 0.091(18) Uiso 1 1 d D
H1A H 0.522(4) 0.0280(6) 0.338(3) 0.089(18) Uiso 1 1 d D
H3A H 0.825(3) 0.0196(9) 0.391(3) 0.077(16) Uiso 1 1 d D
H2A H 0.567(4) 0.0894(13) 0.270(5) 0.14(3) Uiso 1 1 d D
H2B H 0.083(4) 0.1620(10) 0.446(3) 0.043(11) Uiso 1 1 d .
H3B H 0.816(3) -0.0154(5) 0.353(5) 0.18(3) Uiso 1 1 d D

loop_
_atom_site_aniso_label
_atom_site_aniso_U_11
_atom_site_aniso_U_22
_atom_site_aniso_U_33
_atom_site_aniso_U_23
_atom_site_aniso_U_13
_atom_site_aniso_U_12
Cu1 0.0289(3) 0.0245(3) 0.0257(3) 0.0035(2) 0.0113(2) 0.0048(2)
Mo1 0.01953(12) 0.02415(14) 0.02504(13) -0.00444(11) 0.00828(10) -0.00481(10)
Mo2 0.02885(14) 0.04037(18) 0.02146(13) 0.00233(13) 0.00336(11) -0.00986(12)
Mo3 0.02368(13) 0.02513(15) 0.02798(14) 0.00594(11) 0.00303(11) 0.00232(10)
Mo4 0.01652(11) 0.02271(14) 0.02092(12) -0.00064(10) 0.00836(9) 0.00171(9)
C1 0.0329(17) 0.038(2) 0.0298(17) -0.0024(15) 0.0023(14) 0.0085(14)
C2 0.0370(18) 0.031(2) 0.0353(18) -0.0076(15) 0.0041(15) 0.0028(14)
C3 0.0251(15) 0.0255(16) 0.0316(16) 0.0062(14) 0.0135(13) 0.0019(12)
C4 0.0342(17) 0.0314(18) 0.0287(17) 0.0050(15) 0.0042(14) 0.0032(14)
C5 0.0268(15) 0.0298(18) 0.0299(16) -0.0028(14) 0.0030(13) -0.0044(13)
C6 0.0253(15) 0.0261(17) 0.0274(15) 0.0009(13) 0.0099(13) -0.0019(12)
C7 0.0234(14) 0.0294(17) 0.0221(14) 0.0029(13) 0.0086(12) 0.0052(12)
C8 0.0274(15) 0.0296(18) 0.0317(16) 0.0030(14) 0.0122(13) 0.0029(13)
C9 0.0280(16) 0.049(2) 0.0354(18) 0.0063(16) 0.0131(14) 0.0084(15)
C10 0.0389(18) 0.043(2) 0.0276(17) 0.0031(16) 0.0080(14) 0.0188(16)
C11 0.0411(18) 0.0280(19) 0.0319(17) 0.0030(14) 0.0098(15) 0.0053(14)
C12 0.0298(16) 0.0337(19) 0.0258(16) 0.0074(14) 0.0086(13) -0.0009(13)
C13 0.0260(15) 0.0340(19) 0.0293(16) 0.0040(14) 0.0144(13) 0.0046(13)
C14 0.0315(16) 0.0364(19) 0.0289(15) -0.0011(14) 0.0172(13) -0.0025(13)
N1 0.0254(12) 0.0268(14) 0.0276(13) 0.0002(11) 0.0086(11) 0.0013(10)
N2 0.0265(14) 0.0307(16) 0.0485(18) 0.0117(14) 0.0189(13) 0.0001(11)
N3 0.0243(12) 0.0233(14) 0.0246(12) 0.0034(11) 0.0117(10) 0.0021(10)
O1 0.0226(10) 0.0413(14) 0.0350(12) -0.0033(10) 0.0087(9) -0.0047(9)
O2 0.0350(12) 0.0271(12) 0.0459(13) -0.0052(11) 0.0117(10) -0.0014(10)
O3 0.0322(11) 0.0397(14) 0.0240(11) -0.0074(10) 0.0135(9) -0.0082(10)
O4 0.0185(9) 0.0231(11) 0.0246(10) 0.0022(9) 0.0101(8) -0.0003(8)
O5 0.0173(9) 0.0252(11) 0.0200(9) -0.0001(9) 0.0064(8) -0.0011(8)
O6 0.0328(13) 0.0544(17) 0.0448(14) 0.0030(12) -0.0016(11) -0.0085(11)
O7 0.0546(16) 0.076(2) 0.0242(12) 0.0016(12) 0.0119(11) -0.0176(14)
O8 0.0308(11) 0.0385(14) 0.0248(11) 0.0087(10) 0.0041(9) -0.0067(10)
O9 0.0507(14) 0.0279(13) 0.0506(15) 0.0083(11) 0.0083(12) 0.0021(11)
O10 0.0275(12) 0.0511(16) 0.0412(13) 0.0080(12) 0.0031(10) 0.0076(11)
O11 0.0242(10) 0.0217(11) 0.0261(10) -0.0028(9) 0.0058(8) 0.0022(8)
O12 0.0256(11) 0.0393(13) 0.0234(10) 0.0007(9) 0.0116(9) 0.0044(9)
O13 0.0217(10) 0.0396(13) 0.0323(12) -0.0011(10) 0.0095(9) 0.0013(9)
O1W 0.0393(14) 0.0477(17) 0.0309(12) 0.0088(12) 0.0165(11) 0.0098(11)
O2W 0.043(2) 0.039(2) 0.059(2) 0.000 0.004(2) 0.000
O3W 0.0352(14) 0.072(2) 0.075(2) -0.0374(18) 0.0224(14) -0.0023(14)

loop_
_atom_type_symbol
_atom_type_description
_atom_type_scat_dispersion_real
_atom_type_scat_dispersion_imag
_atom_type_scat_source
C C 0.0033 0.0016 'International Tables Vol C Tables 4.2.6.8 and 6.1.1.4'
H H 0.0000 0.0000 'International Tables Vol C Tables 4.2.6.8 and 6.1.1.4'
N N 0.0061 0.0033 'International Tables Vol C Tables 4.2.6.8 and 6.1.1.4'
O O 0.0106 0.0060 'International Tables Vol C Tables 4.2.6.8 and 6.1.1.4'
Cu Cu 0.3201 1.2651 'International Tables Vol C Tables 4.2.6.8 and 6.1.1.4'
Mo Mo -1.6832 0.6857 'International Tables Vol C Tables 4.2.6.8 and 6.1.1.4'

loop_
_geom_angle_atom_site_label_1
_geom_angle_atom_site_label_2
_geom_angle_atom_site_label_3
_geom_angle
_geom_angle_site_symmetry_1
_geom_angle_site_symmetry_3
O1W Cu1 O1W 180.00(16) . 5_656
O1W Cu1 N1 89.63(11) . .
O1W Cu1 N1 90.37(11) 5_656 .
O1W Cu1 N1 90.37(11) . 5_656
O1W Cu1 N1 89.63(11) 5_656 5_656
N1 Cu1 N1 180.00(7) . 5_656
O1 Mo1 O2 102.87(11) . .
O1 Mo1 O3 101.69(10) . .
O2 Mo1 O3 101.15(11) . .
O1 Mo1 O4 97.48(9) . .
O2 Mo1 O4 102.42(10) . .
O3 Mo1 O4 145.29(9) . .
O1 Mo1 O4 168.05(9) . 2_756
O2 Mo1 O4 84.56(9) . 2_756
O3 Mo1 O4 85.79(8) . 2_756
O4 Mo1 O4 71.56(8) . 2_756
O1 Mo1 O5 100.71(9) . .
O2 Mo1 O5 156.31(9) . .
O3 Mo1 O5 76.12(8) . .
O4 Mo1 O5 72.03(7) . .
O4 Mo1 O5 71.80(7) 2_756 .
O7 Mo2 O6 105.21(13) . .
O7 Mo2 O3 102.62(12) . .
O6 Mo2 O3 99.44(11) . .
O7 Mo2 O8 98.04(11) . .
O6 Mo2 O8 100.68(11) . .
O3 Mo2 O8 146.12(8) . .
O7 Mo2 O12 87.56(11) . 2_756
O6 Mo2 O12 167.21(11) . 2_756
O3 Mo2 O12 77.90(8) . 2_756
O8 Mo2 O12 76.45(8) . 2_756
O7 Mo2 O5 156.57(10) . .
O6 Mo2 O5 98.15(10) . .
O3 Mo2 O5 74.84(7) . .
O8 Mo2 O5 75.54(8) . .
O12 Mo2 O5 69.06(7) 2_756 .
O10 Mo3 O9 105.46(12) . .
O10 Mo3 O8 101.10(11) . .
O9 Mo3 O8 101.78(11) . .
O10 Mo3 O11 97.87(10) . .
O9 Mo3 O11 101.77(10) . .
O8 Mo3 O11 144.41(9) . .
O10 Mo3 O11 162.84(10) . 2_756
O9 Mo3 O11 89.60(9) . 2_756
O8 Mo3 O11 83.39(8) . 2_756
O11 Mo3 O11 70.50(9) . 2_756
O10 Mo3 O5 93.31(9) . .
O9 Mo3 O5 161.10(9) . .
O8 Mo3 O5 76.22(8) . .
O11 Mo3 O5 72.86(7) . .
O11 Mo3 O5 71.51(7) 2_756 .
O13 Mo4 O12 104.67(10) . .
O13 Mo4 O11 100.90(9) . .
O12 Mo4 O11 95.70(9) . .
O13 Mo4 O4 101.51(9) . .
O12 Mo4 O4 96.88(9) . .
O11 Mo4 O4 150.53(8) . .
O13 Mo4 O5 99.29(9) . .
O12 Mo4 O5 156.05(9) . .
O11 Mo4 O5 79.59(8) . .
O4 Mo4 O5 78.12(8) . .
O13 Mo4 O5 176.03(9) . 2_756
O12 Mo4 O5 79.30(8) . 2_756
O11 Mo4 O5 78.40(7) . 2_756
O4 Mo4 O5 77.92(7) . 2_756
O5 Mo4 O5 76.75(8) . 2_756
N1 C1 C2 123.5(3) . .
N1 C1 H1 118.3 . .
C2 C1 H1 118.3 . .
C3 C2 C1 119.0(3) . .
C3 C2 H2 120.5 . .
C1 C2 H2 120.5 . .
C2 C3 C4 118.0(3) . .
C2 C3 C6 121.2(3) . .
C4 C3 C6 120.7(3) . .
C3 C4 C5 119.3(3) . .
C3 C4 H4 120.3 . .
C5 C4 H4 120.3 . .
N1 C5 C4 123.2(3) . .
N1 C5 H5 118.4 . .
C4 C5 H5 118.4 . .
N2 C6 N3 107.9(3) . .
N2 C6 C3 125.6(3) . .
N3 C6 C3 126.5(3) . .
C8 C7 N3 105.3(3) . .
C8 C7 C12 121.9(3) . .
N3 C7 C12 132.7(3) . .
C7 C8 C9 120.4(3) . .
C7 C8 N2 106.9(3) . .
C9 C8 N2 132.6(3) . .
C8 C9 C10 117.5(3) . .
C8 C9 H9 121.3 . .
C10 C9 H9 121.3 . .
C11 C10 C9 121.7(3) . .
C11 C10 H10 119.1 . .
C9 C10 H10 119.1 . .
C12 C11 C10 121.0(3) . .
C12 C11 H11 119.5 . .
C10 C11 H11 119.5 . .
C11 C12 C7 117.5(3) . .
C11 C12 H12 121.3 . .
C7 C12 H12 121.3 . .
N3 C13 C14 111.5(2) . .
N3 C13 H13A 109.3 . .
C14 C13 H13A 109.3 . .
N3 C13 H13B 109.3 . .
C14 C13 H13B 109.3 . .
H13A C13 H13B 108.0 . .
C13 C14 C14 110.9(3) . 2_655
C13 C14 H14A 109.5 . .
C14 C14 H14A 109.5 2_655 .
C13 C14 H14B 109.5 . .
C14 C14 H14B 109.5 2_655 .
H14A C14 H14B 108.1 . .
C5 N1 C1 116.9(3) . .
C5 N1 Cu1 122.2(2) . .
C1 N1 Cu1 120.29(19) . .
C6 N2 C8 110.0(3) . .
C6 N2 H2B 121(3) . .
C8 N2 H2B 128(3) . .
C6 N3 C7 109.9(2) . .
C6 N3 C13 126.5(3) . .
C7 N3 C13 123.5(2) . .
Mo1 O3 Mo2 117.83(11) . .
Mo1 O4 Mo4 111.19(9) . .
Mo1 O4 Mo1 102.73(8) . 2_756
Mo4 O4 Mo1 110.82(8) . 2_756
Mo4 O5 Mo4 103.24(8) . 2_756
Mo4 O5 Mo2 163.36(9) . .
Mo4 O5 Mo2 93.33(7) 2_756 .
Mo4 O5 Mo1 93.13(7) . .
Mo4 O5 Mo1 96.54(7) 2_756 .
Mo2 O5 Mo1 86.43(6) . .
Mo4 O5 Mo3 90.87(7) . .
Mo4 O5 Mo3 96.26(7) 2_756 .
Mo2 O5 Mo3 85.72(6) . .
Mo1 O5 Mo3 165.34(9) . .
Mo3 O8 Mo2 116.55(11) . .
Mo3 O11 Mo4 109.82(9) . .
Mo3 O11 Mo3 104.26(9) . 2_756
Mo4 O11 Mo3 111.27(8) . 2_756
Mo4 O12 Mo2 118.31(10) . 2_756
Cu1 O1W H1B 113(3) . .
Cu1 O1W H1A 120(3) . .
H1B O1W H1A 106(4) . .
H3A O3W H3B 105(4) . .

loop_
_geom_bond_atom_site_label_1
_geom_bond_atom_site_label_2
_geom_bond_distance
_geom_bond_site_symmetry_2
Cu1 O1W 1.925(2) .
Cu1 O1W 1.925(2) 5_656
Cu1 N1 2.033(2) .
Cu1 N1 2.033(2) 5_656
Mo1 O1 1.688(2) .
Mo1 O2 1.720(2) .
Mo1 O3 1.876(2) .
Mo1 O4 1.983(2) .
Mo1 O4 2.327(2) 2_756
Mo1 O5 2.395(2) .
Mo2 O7 1.675(3) .
Mo2 O6 1.679(2) .
Mo2 O3 1.953(2) .
Mo2 O8 1.959(2) .
Mo2 O12 2.309(2) 2_756
Mo2 O5 2.395(2) .
Mo3 O10 1.667(2) .
Mo3 O9 1.734(2) .
Mo3 O8 1.888(2) .
Mo3 O11 1.972(2) .
Mo3 O11 2.335(2) 2_756
Mo3 O5 2.4163(19) .
Mo4 O13 1.666(2) .
Mo4 O12 1.722(2) .
Mo4 O11 1.986(2) .
Mo4 O4 1.998(2) .
Mo4 O5 2.120(2) .
Mo4 O5 2.381(2) 2_756
C1 N1 1.358(4) .
C1 C2 1.402(4) .
C1 H1 0.9300 .
C2 C3 1.366(4) .
C2 H2 0.9300 .
C3 C4 1.397(4) .
C3 C6 1.506(4) .
C4 C5 1.405(4) .
C4 H4 0.9300 .
C5 N1 1.317(3) .
C5 H5 0.9300 .
C6 N2 1.324(4) .
C6 N3 1.341(4) .
C7 C8 1.370(4) .
C7 N3 1.419(4) .
C7 C12 1.419(4) .
C8 C9 1.397(4) .
C8 N2 1.408(4) .
C9 C10 1.409(5) .
C9 H9 0.9300 .
C10 C11 1.377(5) .
C10 H10 0.9300 .
C11 C12 1.375(4) .
C11 H11 0.9300 .
C12 H12 0.9300 .
C13 N3 1.445(4) .
C13 C14 1.494(4) .
C13 H13A 0.9700 .
C13 H13B 0.9700 .
C14 C14 1.501(6) 2_655
C14 H14A 0.9700 .
C14 H14B 0.9700 .
N2 H2B 0.85(4) .
O4 Mo1 2.327(2) 2_756
O5 Mo4 2.381(2) 2_756
O11 Mo3 2.335(2) 2_756
O12 Mo2 2.309(2) 2_756
O1W H1B 0.84(3) .
O1W H1A 0.85(3) .
O2W H2A 0.84(5) .
O3W H3A 0.85(4) .
O3W H3B 0.85(3) .

loop_
_geom_hbond_atom_site_label_D
_geom_hbond_atom_site_label_H
_geom_hbond_atom_site_label_A
_geom_hbond_distance_DH
_geom_hbond_distance_HA
_geom_hbond_distance_DA
_geom_hbond_angle_DHA
_geom_hbond_site_symmetry_A
O1W H1A O2W 0.85(3) 2.02(3) 2.869(4) 172(5) .
O1W H1A O1W 0.85(3) 2.75(5) 3.008(5) 100(3) 2_655
N2 H2B O7 0.85(4) 2.44(4) 3.064(4) 131(3) 1_455
N2 H2B O8 0.85(4) 2.22(4) 2.957(4) 146(3) 1_455
O1W H1B O3W 0.84(3) 1.76(2) 2.543(4) 154(4) .
O2W H2A O6 0.84(5) 2.19(5) 2.872(3) 138(6) .
O3W H3A O3 0.85(4) 2.05(4) 2.864(3) 160(4) .

loop_
_geom_torsion_atom_site_label_1
_geom_torsion_atom_site_label_2
_geom_torsion_atom_site_label_3
_geom_torsion_atom_site_label_4
_geom_torsion
_geom_torsion_site_symmetry_1
_geom_torsion_site_symmetry_4
N1 C1 C2 C3 1.5(5) . .
C1 C2 C3 C4 1.9(5) . .
C1 C2 C3 C6 -178.4(3) . .
C2 C3 C4 C5 -3.8(5) . .
C6 C3 C4 C5 176.5(3) . .
C3 C4 C5 N1 2.6(5) . .
C2 C3 C6 N2 -105.2(4) . .
C4 C3 C6 N2 74.5(4) . .
C2 C3 C6 N3 73.9(4) . .
C4 C3 C6 N3 -106.4(4) . .
N3 C7 C8 C9 176.7(3) . .
C12 C7 C8 C9 -0.3(5) . .
N3 C7 C8 N2 -0.5(3) . .
C12 C7 C8 N2 -177.5(3) . .
C7 C8 C9 C10 0.0(5) . .
N2 C8 C9 C10 176.3(3) . .
C8 C9 C10 C11 0.5(5) . .
C9 C10 C11 C12 -0.6(5) . .
C10 C11 C12 C7 0.3(4) . .
C8 C7 C12 C11 0.1(4) . .
N3 C7 C12 C11 -175.9(3) . .
N3 C13 C14 C14 177.55(18) . 2_655
C4 C5 N1 C1 0.7(5) . .
C4 C5 N1 Cu1 -170.6(2) . .
C2 C1 N1 C5 -2.8(5) . .
C2 C1 N1 Cu1 168.7(3) . .
O1W Cu1 N1 C5 51.4(3) . .
O1W Cu1 N1 C5 -128.6(3) 5_656 .
O1W Cu1 N1 C1 -119.7(3) . .
O1W Cu1 N1 C1 60.3(3) 5_656 .
N3 C6 N2 C8 -0.7(4) . .
C3 C6 N2 C8 178.5(3) . .
C7 C8 N2 C6 0.8(4) . .
C9 C8 N2 C6 -175.9(3) . .
N2 C6 N3 C7 0.4(3) . .
C3 C6 N3 C7 -178.9(3) . .
N2 C6 N3 C13 -178.6(3) . .
C3 C6 N3 C13 2.2(5) . .
C8 C7 N3 C6 0.1(3) . .
C12 C7 N3 C6 176.6(3) . .
C8 C7 N3 C13 179.1(3) . .
C12 C7 N3 C13 -4.4(5) . .
C14 C13 N3 C6 101.3(3) . .
C14 C13 N3 C7 -77.5(3) . .
O1 Mo1 O3 Mo2 78.51(13) . .
O2 Mo1 O3 Mo2 -175.67(11) . .
O4 Mo1 O3 Mo2 -43.6(2) . .
O4 Mo1 O3 Mo2 -92.07(11) 2_756 .
O5 Mo1 O3 Mo2 -19.79(10) . .
O7 Mo2 O3 Mo1 175.91(12) . .
O6 Mo2 O3 Mo1 -76.04(14) . .
O8 Mo2 O3 Mo1 49.7(2) . .
O12 Mo2 O3 Mo1 91.22(12) 2_756 .
O5 Mo2 O3 Mo1 19.92(10) . .
O1 Mo1 O4 Mo4 -80.06(11) . .
O2 Mo1 O4 Mo4 174.94(10) . .
O3 Mo1 O4 Mo4 43.19(19) . .
O4 Mo1 O4 Mo4 95.06(7) 2_756 .
O5 Mo1 O4 Mo4 18.83(8) . .
O1 Mo1 O4 Mo1 161.36(9) . 2_756
O2 Mo1 O4 Mo1 56.36(10) . 2_756
O3 Mo1 O4 Mo1 -75.39(17) . 2_756
O4 Mo1 O4 Mo1 -23.52(9) 2_756 2_756
O5 Mo1 O4 Mo1 -99.75(8) . 2_756
O13 Mo4 O4 Mo1 76.44(11) . .
O12 Mo4 O4 Mo1 -177.01(9) . .
O11 Mo4 O4 Mo1 -62.38(18) . .
O5 Mo4 O4 Mo1 -20.77(9) . .
O5 Mo4 O4 Mo1 -99.55(9) 2_756 .
O13 Mo4 O4 Mo1 -169.96(10) . 2_756
O12 Mo4 O4 Mo1 -63.42(10) . 2_756
O11 Mo4 O4 Mo1 51.22(19) . 2_756
O5 Mo4 O4 Mo1 92.83(9) . 2_756
O5 Mo4 O4 Mo1 14.05(8) 2_756 2_756
O13 Mo4 O5 Mo4 178.52(9) . 2_756
O12 Mo4 O5 Mo4 -1.5(2) . 2_756
O11 Mo4 O5 Mo4 79.04(8) . 2_756
O4 Mo4 O5 Mo4 -81.56(8) . 2_756
O5 Mo4 O5 Mo4 -1.36(10) 2_756 2_756
O13 Mo4 O5 Mo2 4.0(3) . .
O12 Mo4 O5 Mo2 -176.0(3) . .
O11 Mo4 O5 Mo2 -95.5(3) . .
O4 Mo4 O5 Mo2 103.9(3) . .
O5 Mo4 O5 Mo2 -175.9(3) 2_756 .
O13 Mo4 O5 Mo1 -84.01(9) . .
O12 Mo4 O5 Mo1 96.0(2) . .
O11 Mo4 O5 Mo1 176.51(7) . .
O4 Mo4 O5 Mo1 15.91(7) . .
O5 Mo4 O5 Mo1 96.11(6) 2_756 .
O13 Mo4 O5 Mo3 81.89(9) . .
O12 Mo4 O5 Mo3 -98.1(2) . .
O11 Mo4 O5 Mo3 -17.60(7) . .
O4 Mo4 O5 Mo3 -178.20(7) . .
O5 Mo4 O5 Mo3 -97.99(5) 2_756 .
O7 Mo2 O5 Mo4 170.5(3) . .
O6 Mo2 O5 Mo4 -5.0(4) . .
O3 Mo2 O5 Mo4 -102.7(3) . .
O8 Mo2 O5 Mo4 93.9(3) . .
O12 Mo2 O5 Mo4 174.7(4) 2_756 .
O7 Mo2 O5 Mo4 -4.1(3) . 2_756
O6 Mo2 O5 Mo4 -179.69(10) . 2_756
O3 Mo2 O5 Mo4 82.68(8) . 2_756
O8 Mo2 O5 Mo4 -80.70(8) . 2_756
O12 Mo2 O5 Mo4 0.08(6) 2_756 2_756
O7 Mo2 O5 Mo1 -100.5(3) . .
O6 Mo2 O5 Mo1 83.96(10) . .
O3 Mo2 O5 Mo1 -13.68(7) . .
O8 Mo2 O5 Mo1 -177.05(8) . .
O12 Mo2 O5 Mo1 -96.27(7) 2_756 .
O7 Mo2 O5 Mo3 91.9(3) . .
O6 Mo2 O5 Mo3 -83.66(10) . .
O3 Mo2 O5 Mo3 178.71(8) . .
O8 Mo2 O5 Mo3 15.34(7) . .
O12 Mo2 O5 Mo3 96.11(7) 2_756 .
O1 Mo1 O5 Mo4 77.97(9) . .
O2 Mo1 O5 Mo4 -96.3(2) . .
O3 Mo1 O5 Mo4 177.50(9) . .
O4 Mo1 O5 Mo4 -16.50(7) . .
O4 Mo1 O5 Mo4 -92.41(8) 2_756 .
O1 Mo1 O5 Mo4 -178.32(9) . 2_756
O2 Mo1 O5 Mo4 7.4(3) . 2_756
O3 Mo1 O5 Mo4 -78.78(8) . 2_756
O4 Mo1 O5 Mo4 87.21(7) . 2_756
O4 Mo1 O5 Mo4 11.31(6) 2_756 2_756
O1 Mo1 O5 Mo2 -85.37(9) . .
O2 Mo1 O5 Mo2 100.3(2) . .
O3 Mo1 O5 Mo2 14.16(8) . .
O4 Mo1 O5 Mo2 -179.84(7) . .
O4 Mo1 O5 Mo2 104.25(7) 2_756 .
O1 Mo1 O5 Mo3 -27.7(4) . .
O2 Mo1 O5 Mo3 158.0(3) . .
O3 Mo1 O5 Mo3 71.9(4) . .
O4 Mo1 O5 Mo3 -122.1(4) . .
O4 Mo1 O5 Mo3 162.0(4) 2_756 .
O10 Mo3 O5 Mo4 -78.96(10) . .
O9 Mo3 O5 Mo4 94.3(3) . .
O8 Mo3 O5 Mo4 -179.58(8) . .
O11 Mo3 O5 Mo4 18.26(7) . .
O11 Mo3 O5 Mo4 92.88(8) 2_756 .
O10 Mo3 O5 Mo4 177.63(10) . 2_756
O9 Mo3 O5 Mo4 -9.1(3) . 2_756
O8 Mo3 O5 Mo4 77.00(8) . 2_756
O11 Mo3 O5 Mo4 -85.15(8) . 2_756
O11 Mo3 O5 Mo4 -10.53(6) 2_756 2_756
O10 Mo3 O5 Mo2 84.74(9) . .
O9 Mo3 O5 Mo2 -102.0(3) . .
O8 Mo3 O5 Mo2 -15.89(7) . .
O11 Mo3 O5 Mo2 -178.04(8) . .
O11 Mo3 O5 Mo2 -103.42(7) 2_756 .
O10 Mo3 O5 Mo1 26.9(4) . .
O9 Mo3 O5 Mo1 -159.8(4) . .
O8 Mo3 O5 Mo1 -73.7(4) . .
O11 Mo3 O5 Mo1 124.2(4) . .
O11 Mo3 O5 Mo1 -161.2(4) 2_756 .
O10 Mo3 O8 Mo2 -68.81(13) . .
O9 Mo3 O8 Mo2 -177.38(11) . .
O11 Mo3 O8 Mo2 52.1(2) . .
O11 Mo3 O8 Mo2 94.42(11) 2_756 .
O5 Mo3 O8 Mo2 21.90(10) . .
O7 Mo2 O8 Mo3 -179.19(12) . .
O6 Mo2 O8 Mo3 73.58(14) . .
O3 Mo2 O8 Mo3 -51.9(2) . .
O12 Mo2 O8 Mo3 -93.67(12) 2_756 .
O5 Mo2 O8 Mo3 -22.18(10) . .
O10 Mo3 O11 Mo4 70.22(12) . .
O9 Mo3 O11 Mo4 177.90(11) . .
O8 Mo3 O11 Mo4 -51.59(18) . .
O11 Mo3 O11 Mo4 -96.77(8) 2_756 .
O5 Mo3 O11 Mo4 -20.83(8) . .
O10 Mo3 O11 Mo3 -170.47(10) . 2_756
O9 Mo3 O11 Mo3 -62.80(11) . 2_756
O8 Mo3 O11 Mo3 67.72(17) . 2_756
O11 Mo3 O11 Mo3 22.54(10) 2_756 2_756
O5 Mo3 O11 Mo3 98.48(8) . 2_756
O13 Mo4 O11 Mo3 -74.38(11) . .
O12 Mo4 O11 Mo3 179.46(10) . .
O4 Mo4 O11 Mo3 64.54(18) . .
O5 Mo4 O11 Mo3 23.19(9) . .
O5 Mo4 O11 Mo3 101.63(9) 2_756 .
O13 Mo4 O11 Mo3 170.70(10) . 2_756
O12 Mo4 O11 Mo3 64.54(11) . 2_756
O4 Mo4 O11 Mo3 -50.37(19) . 2_756
O5 Mo4 O11 Mo3 -91.73(9) . 2_756
O5 Mo4 O11 Mo3 -13.28(8) 2_756 2_756
O13 Mo4 O12 Mo2 -179.76(11) . 2_756
O11 Mo4 O12 Mo2 -76.91(12) . 2_756
O4 Mo4 O12 Mo2 76.39(11) . 2_756
O5 Mo4 O12 Mo2 0.2(3) . 2_756
O5 Mo4 O12 Mo2 0.12(10) 2_756 2_756
